data_8100367
loop_
_publ_author_name
'Roger, J\'er\^ome'
'Jardin, R\'egis'
'Babizhetskyy, Volodymyr'
'D\'eputier, St\'ephanie'
'Bauer, Joseph'
'Gu\'erin, Roland'

_publ_section_title
;
Crystal structure of yttrium borosilicide, Y~5~Si~2-x~B~8~(x = 0.13)
;
_journal_issue 2
_journal_name_full 'Zeitschrift f\"ur Kristallographie - New Crystal Structures'
_journal_page_first 173
_journal_page_last 174
_journal_volume 218
_journal_year 2003
_chemical_formula_structural 'Y5 B8 Si2'
_chemical_formula_sum 'B8 Si2 Y5'
_chemical_formula_weight 587.2
_chemical_name_common 'Yttrium Borosilicide'
_space_group_IT_number 127
_symmetry_cell_setting tetragonal
_symmetry_space_group_name_Hall '-P 4 2ab'
_symmetry_space_group_name_H-M 'P 4/m b m'
_cell_angle_alpha 90.00
_cell_angle_beta 90.00
_cell_angle_gamma 90.00
_cell_formula_units_Z 2
_cell_length_a 7.2234(2)
_cell_length_b 7.2234(2)
_cell_length_c 8.0961(3)
_cell_measurement_temperature 293(2)
_cell_volume 422.43(2)
_diffrn_ambient_temperature 293(2)
_exptl_crystal_density_diffrn 4.617
_cod_original_formula_sum 'Y5 Si2 B8'
_cod_database_code 8100367

loop_
_symmetry_equiv_pos_as_xyz
'x, y, z'
'-x, -y, z'
'x+1/2, -y+1/2, -z'
'-x+1/2, y+1/2, -z'
'-y+1/2, -x+1/2, -z'
'y+1/2, x+1/2, -z'
'y, -x, z'
'-y, x, z'
'-x, -y, -z'
'x, y, -z'
'-x-1/2, y-1/2, z'
'x-1/2, -y-1/2, z'
'y-1/2, x-1/2, z'
'-y-1/2, -x-1/2, z'
'-y, x, -z'
'y, -x, -z'

loop_
_atom_site_label
_atom_site_type_symbol
_atom_site_fract_x
_atom_site_fract_y
_atom_site_fract_z
_atom_site_U_iso_or_equiv
_atom_site_adp_type
_atom_site_occupancy
_atom_site_symmetry_multiplicity
_atom_site_Wyckoff_symbol
_atom_site_calc_flag
_atom_site_refinement_flags
_atom_site_disorder_assembly
_atom_site_disorder_group
Y1 Y 0.0000 0.0000 0.0000 0.0110(2) Uani 1 2 a d S . .
Y2 Y 0.81897(4) 0.68103(4) 0.72410(6) 0.00741(19) Uani 1 8 k d S . .
Si Si 0.3846(2) 0.1154(2) 0.0000 0.0104(6) Uani 0.935(9) 4 g d SP . .
B1 B 0.9109(8) 0.4109(8) 0.5000 0.0110(14) Uani 1 4 h d S . .
B2 B 0.6724(7) 0.4597(8) 0.5000 0.0076(9) Uani 1 8 j d S . .
B3 B 0.0000 0.0000 0.3374(10) 0.0091(13) Uani 1 4 e d S . .

loop_
_atom_site_aniso_label
_atom_site_aniso_U_11
_atom_site_aniso_U_22
_atom_site_aniso_U_33
_atom_site_aniso_U_23
_atom_site_aniso_U_13
_atom_site_aniso_U_12
Y1 0.0136(3) 0.0136(3) 0.0057(4) 0.000 0.000 0.000
Y2 0.0077(2) 0.0077(2) 0.0069(3) -0.00015(10) 0.00015(10) -0.00041(15)
Si1 0.0112(8) 0.0112(8) 0.0088(11) 0.000 0.000 0.0001(8)
B3 0.0088(19) 0.0088(19) 0.010(3) 0.000 0.000 0.000
B2 0.009(2) 0.010(2) 0.004(2) 0.000 0.000 -0.0016(17)
B1 0.012(2) 0.012(2) 0.010(4) 0.000 0.000 0.005(3)

loop_
_geom_bond_atom_site_label_1
_geom_bond_atom_site_label_2
_geom_bond_distance
_geom_bond_site_symmetry_2
_geom_bond_publ_flag
Y1 B3 2.732(8) . ?
Y1 B3 2.732(8) 9 ?
Y1 Si1 2.9004(10) 9 ?
Y1 Si1 2.9004(10) . ?
Y1 Si1 2.9004(10) 11_655 ?
Y1 Si1 2.9004(10) 3_455 ?
Y1 Y2 3.4653(4) 1_444 ?
Y1 Y2 3.4653(4) 9_666 ?
Y1 Y2 3.4653(4) 11_654 ?
Y1 Y2 3.4653(4) 4_546 ?
Y1 Y2 3.4653(4) 3_456 ?
Y1 Y2 3.4653(4) 10_446 ?
Y2 B2 2.640(4) . ?
Y2 B2 2.640(4) 5_666 ?
Y2 B3 2.6956(16) 3_556 ?
Y2 B3 2.6956(16) 9_666 ?
Y2 B2 2.711(4) 15_656 ?
Y2 B2 2.711(4) 11_765 ?
Y2 B1 2.746(3) . ?
Y2 B1 2.746(3) 9_766 ?
Y2 B1 2.967(7) 11_765 ?
Y2 Si1 3.0518(15) 9_666 ?
Y2 Si1 3.1304(9) 11_766 ?
Y2 Si1 3.1304(9) 3_556 ?
Si1 Si1 2.358(4) 9_655 ?
Si1 Y1 2.9004(10) 3 ?
Si1 Y2 3.0518(15) 9_666 ?
Si1 Y2 3.0518(15) 2_664 ?
Si1 Y2 3.1304(9) 12_564 ?
Si1 Y2 3.1304(9) 4_646 ?
Si1 Y2 3.1304(9) 3_456 ?
Si1 Y2 3.1304(9) 11_754 ?
B3 B2 1.835(7) 3_456 ?
B3 B2 1.835(7) 13 ?
B3 B2 1.835(7) 5_556 ?
B3 B2 1.835(7) 11_655 ?
B3 Y2 2.6956(15) 10_446 ?
B3 Y2 2.6956(15) 9_666 ?
B3 Y2 2.6956(15) 4_546 ?
B3 Y2 2.6956(15) 3_456 ?
B2 B1 1.758(7) . ?
B2 B2 1.809(7) 7_565 ?
B2 B2 1.809(7) 15_656 ?
B2 B3 1.835(7) 11_665 ?
B2 B3 1.835(7) 3_556 ?
B2 Y2 2.640(4) 10_556 ?
B2 Y2 2.711(4) 4_646 ?
B2 Y2 2.711(4) 11_755 ?
B1 B2 1.758(7) 13_655 ?
B1 B1 1.821(17) 9_766 ?
B1 Y2 2.746(3) 2_765 ?
B1 Y2 2.746(3) 9_766 ?
B1 Y2 2.746(3) 10_556 ?
B1 Y2 2.967(7) 4_646 ?
B1 Y2 2.967(7) 11_755 ?
